data_2012619
loop_
_publ_author_name
'Liu, Xiaoming'
'Kilner, Colin A.'
'Halcrow, Malcolm A.'

_publ_section_title
;
 3,4-(4-Methoxybenzo):8,9-benzobicyclo[4.4.1]undeca-3,8-dien-11-one
 ethylene acetal
;
_journal_issue 4
_journal_name_full 'Acta Crystallographica Section C'
_journal_page_first o218
_journal_page_last o219
_journal_paper_doi 10.1107/S0108270102001816
_journal_volume 58
_journal_year 2002
_chemical_formula_iupac 'C22 H24 O3'
_chemical_formula_moiety 'C22 H24 O3'
_chemical_formula_sum 'C22 H24 O3'
_chemical_formula_weight 336.41
_chemical_name_common
;
3,4-(4-methoxybenzo):8,9-benzo-bicyclo[4.4.1]undeca-3,9-dien-11-one
ethylene acetal
;
_chemical_name_systematic
;5-methoxyspiro[tetracyclo[8.8.1.0^3,8^.0^12,17^]nonadeca-3,5,7,12,14,16-hexene-
19,2'-[1,3]dioxolane]
;
_space_group_IT_number 29
_symmetry_cell_setting orthorhombic
_symmetry_space_group_name_Hall 'P 2c -2ac'
_symmetry_space_group_name_H-M 'P c a 21'
_atom_sites_solution_hydrogens geom
_atom_sites_solution_primary direct
_atom_sites_solution_secondary difmap
_audit_creation_method SHELXL-97
_cell_angle_alpha 90.00
_cell_angle_beta 90.00
_cell_angle_gamma 90.00
_cell_formula_units_Z 4
_cell_length_a 13.3194(3)
_cell_length_b 7.73110(10)
_cell_length_c 16.5545(3)
_cell_measurement_reflns_used 24364
_cell_measurement_temperature 150(2)
_cell_measurement_theta_max 27.35
_cell_measurement_theta_min 3.05
_cell_volume 1704.68(5)
_computing_cell_refinement 'DENZO-SMN (Otwinowski & Minor, 1997)'
_computing_data_collection 'COLLECT (Nonius, 1999)'
_computing_data_reduction DENZO-SMN
_computing_molecular_graphics 'ORTEX (McArdle, 1995)'
_computing_publication_material 'local program'
_computing_structure_refinement 'SHELXL97 (Sheldrick, 1997)'
_computing_structure_solution 'SHELXS97 (Sheldrick, 1997)'
_diffrn_ambient_temperature 150(2)
_diffrn_detector_area_resol_mean 9.091
_diffrn_measured_fraction_theta_full 0.999
_diffrn_measured_fraction_theta_max 0.999
_diffrn_measurement_device_type 'Nonius KappaCCD area-detector'
_diffrn_measurement_method 'Please provide'
_diffrn_radiation_monochromator graphite
_diffrn_radiation_source 'sealed tube'
_diffrn_radiation_type MoK\a
_diffrn_radiation_wavelength 0.71073
_diffrn_reflns_av_R_equivalents 0.069
_diffrn_reflns_av_sigmaI/netI 0.036
_diffrn_reflns_limit_h_max 17
_diffrn_reflns_limit_h_min -17
_diffrn_reflns_limit_k_max 9
_diffrn_reflns_limit_k_min -9
_diffrn_reflns_limit_l_max 21
_diffrn_reflns_limit_l_min -21
_diffrn_reflns_number 24364
_diffrn_reflns_theta_full 27.35
_diffrn_reflns_theta_max 27.35
_diffrn_reflns_theta_min 3.05
_exptl_absorpt_coefficient_mu 0.086
_exptl_absorpt_correction_T_max 0.989
_exptl_absorpt_correction_T_min 0.971
_exptl_absorpt_correction_type multi-scan
_exptl_absorpt_process_details '(Blessing, 1995)'
_exptl_crystal_colour colourless
_exptl_crystal_density_diffrn 1.311
_exptl_crystal_density_method 'not measured'
_exptl_crystal_description 'rectangular prism'
_exptl_crystal_F_000 720
_exptl_crystal_size_max 0.34
_exptl_crystal_size_mid 0.23
_exptl_crystal_size_min 0.13
_refine_diff_density_max 0.20
_refine_diff_density_min -0.19
_refine_ls_abs_structure_details 'Flack (1983)'
_refine_ls_abs_structure_Flack 'not reliably determined'
_refine_ls_extinction_coef 0.014(3)
_refine_ls_extinction_expression Fc^*^=kFc[1+0.001xFc^2^\l^3^/sin(2\q)]^-1/4^
_refine_ls_extinction_method SHELXL97
_refine_ls_goodness_of_fit_ref 1.051
_refine_ls_hydrogen_treatment constr
_refine_ls_matrix_type full
_refine_ls_number_parameters 227
_refine_ls_number_reflns 1989
_refine_ls_number_restraints 1
_refine_ls_restrained_S_all 1.051
_refine_ls_R_factor_all 0.0378
_refine_ls_R_factor_gt 0.0338
_refine_ls_shift/su_max 0.001
_refine_ls_shift/su_mean 0.000
_refine_ls_structure_factor_coef Fsqd
_refine_ls_weighting_details 'calc w = 1/[\s^2^(Fo^2^)+(0.049P)^2^+0.241P] where P = (Fo^2^+2Fc^2^)/3'
_refine_ls_weighting_scheme calc
_refine_ls_wR_factor_gt 0.0820
_refine_ls_wR_factor_ref 0.0842
_reflns_number_gt 1841
_reflns_number_total 1989
_reflns_threshold_expression I>2\s(I)
_cod_data_source_file bm1488.cif
_cod_data_source_block I
_cod_depositor_comments
;
The following automatic conversions were performed:
'_symmetry_cell_setting' value 'Orthorhombic' changed to 'orthorhombic'
according to '/home/saulius/struct/CIF-dictionaries/cif_core.dic'
dictionary named 'cif_core.dic' version 2.4.1 from 2010-06-29.

Automatic conversion script
Id: cif_fix_enum 1527 2010-12-29 10:47:43Z saulius 

The following automatic conversions were performed:

'_symmetry_cell_setting' value 'Orthorhombic' changed to
'orthorhombic' according to
/home/saulius/struct/CIF-dictionaries/cif_core.dic dictionary named
'cif_core.dic' version 2.4.1 from 2010-06-29.

Automatic conversion script
Id: cif_fix_values 1715 2011-07-08 13:25:40Z adriana 
;
_cod_database_code 2012619
_cod_database_fobs_code 2012619

loop_
_symmetry_equiv_pos_as_xyz
'x, y, z'
'-x+1/2, y, z+1/2'
'x+1/2, -y, z'
'-x, -y, z+1/2'

loop_
_atom_site_label
_atom_site_fract_x
_atom_site_fract_y
_atom_site_fract_z
_atom_site_U_iso_or_equiv
_atom_site_adp_type
_atom_site_calc_flag
_atom_site_refinement_flags
_atom_site_occupancy
_atom_site_disorder_assembly
_atom_site_disorder_group
_atom_site_type_symbol
C1 0.41397(15) 0.4043(2) 0.04869(13) 0.0250(4) Uani d . 1 . . C
C2 0.45879(15) 0.4401(3) 0.12234(13) 0.0266(4) Uani d . 1 . . C
H2 0.4280 0.5208 0.1578 0.032 Uiso calc R 1 . . H
C3 0.54842(14) 0.3598(3) 0.14559(13) 0.0272(4) Uani d . 1 . . C
C4 0.59501(14) 0.2458(3) 0.09346(15) 0.0291(4) Uani d . 1 . . C
H4 0.6559 0.1905 0.1084 0.035 Uiso calc R 1 . . H
C5 0.55121(14) 0.2131(3) 0.01858(14) 0.0280(4) Uani d . 1 . . C
H5 0.5838 0.1360 -0.0176 0.034 Uiso calc R 1 . . H
C6 0.46138(14) 0.2896(2) -0.00512(12) 0.0251(4) Uani d . 1 . . C
C7 0.31339(14) 0.4864(3) 0.02863(14) 0.0263(4) Uani d . 1 . . C
H7A 0.3216 0.5545 -0.0216 0.032 Uiso calc R 1 . . H
H7B 0.2966 0.5688 0.0723 0.032 Uiso calc R 1 . . H
C8 0.22287(14) 0.3639(2) 0.01712(13) 0.0245(4) Uani d . 1 . . C
H8 0.1632 0.4422 0.0140 0.029 Uiso calc R 1 . . H
C9 0.20033(15) 0.2417(3) 0.08864(13) 0.0265(4) Uani d . 1 . . C
H9A 0.1796 0.3146 0.1349 0.032 Uiso calc R 1 . . H
H9B 0.1415 0.1705 0.0735 0.032 Uiso calc R 1 . . H
C10 0.41463(14) 0.2398(3) -0.08456(14) 0.0273(4) Uani d . 1 . . C
H10A 0.4623 0.1645 -0.1140 0.033 Uiso calc R 1 . . H
H10B 0.4054 0.3460 -0.1171 0.033 Uiso calc R 1 . . H
C11 0.31233(14) 0.1451(3) -0.07911(12) 0.0239(4) Uani d . 1 . . C
H11 0.3007 0.0964 -0.1343 0.029 Uiso calc R 1 . . H
C12 0.31238(14) -0.0123(3) -0.02228(13) 0.0248(4) Uani d . 1 . . C
H12A 0.2456 -0.0676 -0.0271 0.030 Uiso calc R 1 . . H
H12B 0.3618 -0.0957 -0.0442 0.030 Uiso calc R 1 . . H
C13 0.28116(14) 0.1197(3) 0.11861(13) 0.0251(4) Uani d . 1 . . C
C14 0.30152(17) 0.1160(3) 0.20134(14) 0.0310(5) Uani d . 1 . . C
H14 0.2661 0.1923 0.2361 0.037 Uiso calc R 1 . . H
C15 0.37200(18) 0.0040(3) 0.23438(14) 0.0344(5) Uani d . 1 . . C
H15 0.3832 0.0020 0.2910 0.041 Uiso calc R 1 . . H
C16 0.42576(17) -0.1044(3) 0.18395(15) 0.0329(5) Uani d . 1 . . C
H16 0.4754 -0.1797 0.2055 0.039 Uiso calc R 1 . . H
C17 0.40660(15) -0.1022(3) 0.10173(13) 0.0279(4) Uani d . 1 . . C
H17 0.4440 -0.1768 0.0675 0.033 Uiso calc R 1 . . H
C18 0.33419(14) 0.0060(2) 0.06749(12) 0.0236(4) Uani d . 1 . . C
C19 0.22499(13) 0.2699(3) -0.06473(13) 0.0245(4) Uani d . 1 . . C
O20 0.22574(10) 0.3934(2) -0.12874(9) 0.0301(3) Uani d . 1 . . O
C21 0.12361(16) 0.4390(3) -0.14584(15) 0.0380(5) Uani d . 1 . . C
H21A 0.1114 0.4410 -0.2048 0.046 Uiso calc R 1 . . H
H21B 0.1072 0.5540 -0.1232 0.046 Uiso calc R 1 . . H
C22 0.06099(15) 0.2976(3) -0.10523(15) 0.0349(5) Uani d . 1 . . C
H22A 0.0208 0.3459 -0.0603 0.042 Uiso calc R 1 . . H
H22B 0.0151 0.2423 -0.1446 0.042 Uiso calc R 1 . . H
O23 0.13333(9) 0.17619(19) -0.07582(9) 0.0284(3) Uani d . 1 . . O
O24 0.58278(11) 0.4026(2) 0.22178(10) 0.0357(4) Uani d . 1 . . O
C25 0.66780(18) 0.3078(4) 0.25037(17) 0.0436(6) Uani d . 1 . . C
H25A 0.6540 0.1835 0.2467 0.065 Uiso calc R 1 . . H
H25B 0.6812 0.3388 0.3067 0.065 Uiso calc R 1 . . H
H25C 0.7266 0.3359 0.2173 0.065 Uiso calc R 1 . . H

loop_
_atom_site_aniso_label
_atom_site_aniso_U_11
_atom_site_aniso_U_22
_atom_site_aniso_U_33
_atom_site_aniso_U_12
_atom_site_aniso_U_13
_atom_site_aniso_U_23
C1 0.0250(9) 0.0193(9) 0.0306(10) -0.0026(7) 0.0019(8) 0.0031(8)
C2 0.0272(9) 0.0200(9) 0.0326(11) -0.0022(8) 0.0043(8) -0.0006(8)
C3 0.0238(9) 0.0258(10) 0.0320(10) -0.0063(7) -0.0015(8) 0.0045(9)
C4 0.0206(9) 0.0260(10) 0.0408(12) -0.0018(7) 0.0011(9) 0.0031(9)
C5 0.0202(8) 0.0251(9) 0.0386(11) -0.0019(7) 0.0046(8) -0.0034(9)
C6 0.0213(8) 0.0231(10) 0.0310(11) -0.0049(7) 0.0039(7) 0.0015(8)
C7 0.0260(9) 0.0214(9) 0.0315(10) 0.0014(7) 0.0015(8) -0.0020(8)
C8 0.0225(9) 0.0229(9) 0.0281(10) 0.0027(7) 0.0026(8) -0.0014(8)
C9 0.0277(9) 0.0263(10) 0.0256(9) 0.0024(8) 0.0064(8) -0.0034(8)
C10 0.0233(9) 0.0295(10) 0.0292(10) 0.0004(7) 0.0054(8) -0.0021(9)
C11 0.0230(8) 0.0257(9) 0.0231(9) 0.0018(7) 0.0029(7) -0.0055(8)
C12 0.0223(8) 0.0224(9) 0.0297(10) 0.0009(7) 0.0025(8) -0.0053(8)
C13 0.0263(9) 0.0205(9) 0.0286(10) -0.0045(7) 0.0031(8) -0.0004(8)
C14 0.0390(11) 0.0266(10) 0.0274(10) -0.0049(8) 0.0044(9) -0.0037(9)
C15 0.0445(12) 0.0309(11) 0.0278(11) -0.0079(9) -0.0039(10) 0.0014(9)
C16 0.0332(11) 0.0277(11) 0.0377(12) -0.0028(9) -0.0065(9) 0.0050(9)
C17 0.0275(9) 0.0235(10) 0.0327(12) -0.0023(8) 0.0016(8) -0.0013(8)
C18 0.0232(8) 0.0193(9) 0.0282(10) -0.0052(7) 0.0012(7) -0.0008(8)
C19 0.0208(9) 0.0254(9) 0.0272(10) -0.0002(7) 0.0013(7) 0.0001(8)
O20 0.0296(8) 0.0329(8) 0.0279(8) 0.0028(6) 0.0001(6) 0.0058(6)
C21 0.0339(11) 0.0455(13) 0.0347(12) 0.0124(10) 0.0002(9) 0.0056(11)
C22 0.0239(9) 0.0415(12) 0.0392(12) 0.0055(9) -0.0028(9) -0.0024(10)
O23 0.0211(6) 0.0301(7) 0.0341(8) -0.0003(6) -0.0020(6) -0.0036(7)
O24 0.0304(7) 0.0398(9) 0.0370(9) 0.0026(6) -0.0049(7) -0.0035(7)
C25 0.0341(12) 0.0550(15) 0.0418(13) 0.0032(11) -0.0108(10) -0.0018(12)

loop_
_atom_type_symbol
_atom_type_description
_atom_type_scat_dispersion_real
_atom_type_scat_dispersion_imag
_atom_type_scat_source
C C 0.0033 0.0016 'International Tables Vol C Tables 4.2.6.8 and 6.1.1.4'
H H 0.0000 0.0000 'International Tables Vol C Tables 4.2.6.8 and 6.1.1.4'
O O 0.0106 0.0060 'International Tables Vol C Tables 4.2.6.8 and 6.1.1.4'

loop_
_geom_angle_atom_site_label_1
_geom_angle_atom_site_label_2
_geom_angle_atom_site_label_3
_geom_angle
C2 C1 C6 119.31(19)
C2 C1 C7 119.29(18)
C6 C1 C7 121.38(19)
C1 C2 C3 121.42(19)
C1 C2 H2 119.3
C3 C2 H2 119.3
C4 C3 O24 125.06(19)
C4 C3 C2 119.6(2)
O24 C3 C2 115.29(19)
C3 C4 C5 118.92(18)
C3 C4 H4 120.5
C5 C4 H4 120.5
C6 C5 C4 122.29(19)
C6 C5 H5 118.9
C4 C5 H5 118.9
C5 C6 C1 118.39(19)
C5 C6 C10 119.57(19)
C1 C6 C10 121.93(18)
C1 C7 C8 117.35(16)
C1 C7 H7A 108.0
C8 C7 H7A 108.0
C1 C7 H7B 108.0
C8 C7 H7B 108.0
H7A C7 H7B 107.2
C19 C8 C9 112.96(15)
C19 C8 C7 112.58(16)
C9 C8 C7 115.60(17)
C19 C8 H8 104.8
C9 C8 H8 104.8
C7 C8 H8 104.8
C13 C9 C8 119.59(16)
C13 C9 H9A 107.4
C8 C9 H9A 107.4
C13 C9 H9B 107.4
C8 C9 H9B 107.4
H9A C9 H9B 107.0
C6 C10 C11 115.71(17)
C6 C10 H10A 108.4
C11 C10 H10A 108.4
C6 C10 H10B 108.4
C11 C10 H10B 108.4
H10A C10 H10B 107.4
C19 C11 C12 113.84(16)
C19 C11 C10 112.30(16)
C12 C11 C10 114.15(16)
C19 C11 H11 105.1
C12 C11 H11 105.1
C10 C11 H11 105.1
C18 C12 C11 121.59(17)
C18 C12 H12A 106.9
C11 C12 H12A 106.9
C18 C12 H12B 106.9
C11 C12 H12B 106.9
H12A C12 H12B 106.7
C14 C13 C18 118.58(19)
C14 C13 C9 118.17(19)
C18 C13 C9 123.21(19)
C15 C14 C13 122.0(2)
C15 C14 H14 119.0
C13 C14 H14 119.0
C16 C15 C14 119.3(2)
C16 C15 H15 120.3
C14 C15 H15 120.3
C15 C16 C17 119.4(2)
C15 C16 H16 120.3
C17 C16 H16 120.3
C16 C17 C18 122.2(2)
C16 C17 H17 118.9
C18 C17 H17 118.9
C17 C18 C13 118.41(19)
C17 C18 C12 118.19(18)
C13 C18 C12 123.30(18)
O20 C19 O23 104.45(15)
O20 C19 C11 107.55(15)
O23 C19 C11 108.02(15)
O20 C19 C8 109.76(15)
O23 C19 C8 109.66(15)
C11 C19 C8 116.69(16)
C19 O20 C21 107.73(16)
O20 C21 C22 104.78(17)
O20 C21 H21A 110.8
C22 C21 H21A 110.8
O20 C21 H21B 110.8
C22 C21 H21B 110.8
H21A C21 H21B 108.9
O23 C22 C21 104.53(16)
O23 C22 H22A 110.8
C21 C22 H22A 110.8
O23 C22 H22B 110.8
C21 C22 H22B 110.8
H22A C22 H22B 108.9
C22 O23 C19 106.62(15)
C3 O24 C25 116.20(18)
O24 C25 H25A 109.5
O24 C25 H25B 109.5
H25A C25 H25B 109.5
O24 C25 H25C 109.5
H25A C25 H25C 109.5
H25B C25 H25C 109.5

loop_
_geom_bond_atom_site_label_1
_geom_bond_atom_site_label_2
_geom_bond_site_symmetry_2
_geom_bond_distance
_geom_bond_publ_flag
C1 C2 . 1.385(3) ?
C1 C6 . 1.407(3) ?
C1 C7 . 1.519(3) ?
C2 C3 . 1.399(3) ?
C2 H2 . 0.9500 ?
C3 C4 . 1.381(3) ?
C3 O24 . 1.382(3) ?
C4 C5 . 1.393(3) ?
C4 H4 . 0.9500 ?
C5 C6 . 1.391(3) ?
C5 H5 . 0.9500 ?
C6 C10 . 1.505(3) ?
C7 C8 . 1.545(3) ?
C7 H7A . 0.9900 ?
C7 H7B . 0.9900 ?
C8 C19 . 1.538(3) ?
C8 C9 . 1.544(3) ?
C8 H8 . 1.0000 ?
C9 C13 . 1.515(3) ?
C9 H9A . 0.9900 ?
C9 H9B . 0.9900 ?
C10 C11 . 1.550(3) ?
C10 H10A . 0.9900 ?
C10 H10B . 0.9900 ?
C11 C19 . 1.530(3) ?
C11 C12 . 1.538(3) ?
C11 H11 . 1.0000 ?
C12 C18 . 1.521(3) ?
C12 H12A . 0.9900 ?
C12 H12B . 0.9900 ?
C13 C14 . 1.397(3) ?
C13 C18 . 1.410(3) ?
C14 C15 . 1.389(3) ?
C14 H14 . 0.9500 ?
C15 C16 . 1.383(3) ?
C15 H15 . 0.9500 ?
C16 C17 . 1.385(3) ?
C16 H16 . 0.9500 ?
C17 C18 . 1.397(3) ?
C17 H17 . 0.9500 ?
C19 O20 . 1.427(2) ?
C19 O23 . 1.431(2) ?
O20 C21 . 1.433(3) ?
C21 C22 . 1.530(3) ?
C21 H21A . 0.9900 ?
C21 H21B . 0.9900 ?
C22 O23 . 1.431(3) ?
C22 H22A . 0.9900 ?
C22 H22B . 0.9900 ?
O24 C25 . 1.430(3) ?
C25 H25A . 0.9800 ?
C25 H25B . 0.9800 ?
C25 H25C . 0.9800 ?

loop_
_cod_related_entry_id
_cod_related_entry_database
_cod_related_entry_code
1 ChemSpider 4401997
